data_7054975
loop_
_publ_author_name
'Wu, Huilu'
'Zhang, Jiawen'
'Chen, Chengyong'
'Zhang, Han'
'Peng, Hongping'
'Wang, Fei'
'Yang, Zaihui'

_publ_section_title
;
 Synthesis, crystal structure, and DNA-binding studies of different
 coordinate binuclear silver(i) complexes with benzimidazole open-chain
 ether ligands
;
_journal_issue 9
_journal_name_full 'New J. Chem.'
_journal_page_first 7172
_journal_paper_doi 10.1039/C5NJ01684C
_journal_volume 39
_journal_year 2015
_chemical_formula_sum 'C54 H51 Ag2 N15 O16'
_chemical_formula_weight 1381.84
_chemical_name_systematic
; 
 ? 
;
_space_group_IT_number 2
_symmetry_cell_setting triclinic
_symmetry_space_group_name_Hall '-P 1'
_symmetry_space_group_name_H-M 'P -1'
_atom_sites_solution_hydrogens geom
_atom_sites_solution_primary direct
_atom_sites_solution_secondary difmap
_audit_creation_method SHELXL-97
_audit_update_record
;
2015-06-19 deposited with the CCDC.
2015-07-02 downloaded from the CCDC.
;
_cell_angle_alpha 89.9760(10)
_cell_angle_beta 81.0430(10)
_cell_angle_gamma 79.8740(10)
_cell_formula_units_Z 2
_cell_length_a 11.7172(3)
_cell_length_b 11.9846(3)
_cell_length_c 20.1196(6)
_cell_measurement_temperature 153(2)
_cell_volume 2746.33(13)
_computing_cell_refinement 'Bruker SMART'
_computing_data_collection 'Bruker SMART APEX II'
_computing_data_reduction 'Bruker SAINT'
_computing_structure_refinement 'SHELXL-97 (Sheldrick, 1997)'
_computing_structure_solution 'SHELXS-97 (Sheldrick, 1990)'
_diffrn_ambient_temperature 153(2)
_diffrn_measured_fraction_theta_full 0.987
_diffrn_measured_fraction_theta_max 0.987
_diffrn_measurement_device_type 'Bruker APEX II area detector'
_diffrn_measurement_method '\w scans'
_diffrn_radiation_monochromator graphite
_diffrn_radiation_source 'fine-focus sealed tube'
_diffrn_radiation_type MoK\a
_diffrn_radiation_wavelength 0.71073
_diffrn_reflns_av_R_equivalents 0.0350
_diffrn_reflns_av_sigmaI/netI 0.0482
_diffrn_reflns_limit_h_max 13
_diffrn_reflns_limit_h_min -15
_diffrn_reflns_limit_k_max 15
_diffrn_reflns_limit_k_min -15
_diffrn_reflns_limit_l_max 26
_diffrn_reflns_limit_l_min -26
_diffrn_reflns_number 26608
_diffrn_reflns_theta_full 27.48
_diffrn_reflns_theta_max 27.48
_diffrn_reflns_theta_min 3.00
_exptl_absorpt_coefficient_mu 0.800
_exptl_absorpt_correction_T_max 0.938
_exptl_absorpt_correction_T_min 0.891
_exptl_absorpt_correction_type none
_exptl_crystal_colour colorless
_exptl_crystal_density_diffrn 1.671
_exptl_crystal_density_method 'not measured'
_exptl_crystal_description block
_exptl_crystal_F_000 1404
_exptl_crystal_size_max 0.29
_exptl_crystal_size_mid 0.12
_exptl_crystal_size_min 0.08
_refine_diff_density_max 0.729
_refine_diff_density_min -0.950
_refine_diff_density_rms 0.119
_refine_ls_extinction_coef 0.0013(3)
_refine_ls_extinction_expression Fc^*^=kFc[1+0.001xFc^2^\l^3^/sin(2\q)]^-1/4^
_refine_ls_extinction_method SHELXL
_refine_ls_goodness_of_fit_ref 1.062
_refine_ls_hydrogen_treatment constr
_refine_ls_matrix_type full
_refine_ls_number_parameters 786
_refine_ls_number_reflns 12444
_refine_ls_number_restraints 0
_refine_ls_restrained_S_all 1.062
_refine_ls_R_factor_all 0.0534
_refine_ls_R_factor_gt 0.0390
_refine_ls_shift/su_max 0.001
_refine_ls_shift/su_mean 0.000
_refine_ls_structure_factor_coef Fsqd
_refine_ls_weighting_details 'calc w=1/[\s^2^(Fo^2^)+(0.0533P)^2^+6.7197P] where P=(Fo^2^+2Fc^2^)/3'
_refine_ls_weighting_scheme calc
_refine_ls_wR_factor_gt 0.1120
_refine_ls_wR_factor_ref 0.1248
_reflns_number_gt 9959
_reflns_number_total 12444
_reflns_threshold_expression >2sigma(I)
_cod_data_source_file c5nj01684c1.cif
_cod_data_source_block g0530
_cod_depositor_comments
;
The following automatic conversions were performed:

'_symmetry_cell_setting' value 'Triclinic' changed to 'triclinic'
according to
/usr/data/users/saulius/crontab/automatic-downloads/rss-feeds/RSC/lib/dictionaries/cif_core.dic
dictionary named 'cif_core.dic' version 2.4.2 from 2011-04-26.

Automatic conversion script
Id: cif_fix_values 3271 2015-04-21 07:52:19Z andrius 

 Adding full bibliography for 7054975--7054977.cif.
;
_cod_original_sg_symbol_H-M P-1
_cod_database_code 7054975

loop_
_symmetry_equiv_pos_as_xyz
'x, y, z'
'-x, -y, -z'

loop_
_atom_site_label
_atom_site_type_symbol
_atom_site_fract_x
_atom_site_fract_y
_atom_site_fract_z
_atom_site_U_iso_or_equiv
_atom_site_adp_type
_atom_site_occupancy
_atom_site_symmetry_multiplicity
_atom_site_calc_flag
_atom_site_refinement_flags
Ag1 Ag 0.39818(2) 0.56260(2) 0.785225(14) 0.02161(9) Uani 1 1 d .
Ag2 Ag 0.47938(2) 0.71617(2) 0.677210(14) 0.02173(9) Uani 1 1 d .
O1 O 0.2168(2) 0.5444(2) 0.69511(13) 0.0244(6) Uani 1 1 d .
O2 O 0.5954(2) 0.6685(2) 0.78713(15) 0.0246(6) Uani 1 1 d .
O3 O 0.6783(3) 0.7651(3) 0.63410(16) 0.0369(7) Uani 1 1 d .
O4 O 0.8937(3) 0.6651(3) 0.64938(18) 0.0494(9) Uani 1 1 d .
O5 O 1.0064(3) 0.6280(4) 0.5550(2) 0.0651(12) Uani 1 1 d .
O6 O 1.0212(3) 0.9479(3) 0.40927(18) 0.0448(8) Uani 1 1 d .
O7 O 0.8678(3) 1.0812(3) 0.41385(16) 0.0369(7) Uani 1 1 d .
O8 O 0.4877(2) 0.8701(2) 0.57615(15) 0.0308(6) Uani 1 1 d .
O9 O 0.5098(2) 1.0454(2) 0.56719(15) 0.0310(6) Uani 1 1 d .
O10 O -0.0854(2) 0.5847(2) 0.86562(14) 0.0281(6) Uani 1 1 d .
O11 O -0.2833(3) 0.6861(3) 0.94965(18) 0.0431(8) Uani 1 1 d .
O12 O -0.2438(3) 0.8448(3) 0.9807(2) 0.0578(11) Uani 1 1 d .
O13 O 0.0820(3) 0.7963(3) 1.10678(17) 0.0399(8) Uani 1 1 d .
O14 O 0.2269(3) 0.6563(3) 1.08139(18) 0.0448(8) Uani 1 1 d .
O15 O 0.2442(3) 0.4166(3) 0.8924(2) 0.0480(9) Uani 1 1 d .
O16 O 0.0946(3) 0.4133(3) 0.84425(19) 0.0473(9) Uani 1 1 d .
N1 N 0.2359(3) 0.6760(2) 0.81025(15) 0.0190(6) Uani 1 1 d .
N2 N 0.0598(3) 0.7803(3) 0.80869(17) 0.0232(7) Uani 1 1 d .
N3 N 0.4723(3) 0.5714(2) 0.61872(16) 0.0207(6) Uani 1 1 d .
N4 N 0.4011(3) 0.4335(3) 0.57437(16) 0.0224(6) Uani 1 1 d .
N5 N 0.4444(3) 0.8521(2) 0.75014(16) 0.0212(6) Uani 1 1 d .
N6 N 0.4666(3) 0.9572(3) 0.83693(17) 0.0241(7) Uani 1 1 d .
N7 N 0.5638(3) 0.4520(2) 0.76267(16) 0.0197(6) Uani 1 1 d .
N8 N 0.7546(3) 0.3805(2) 0.75164(16) 0.0202(6) Uani 1 1 d .
N9 N 0.9224(3) 0.6857(3) 0.5903(2) 0.0356(9) Uani 1 1 d .
N10 N 0.9181(3) 0.9892(3) 0.43150(18) 0.0297(7) Uani 1 1 d .
N11 N 0.5498(3) 0.9433(3) 0.56661(16) 0.0232(7) Uani 1 1 d .
N12 N -0.2143(3) 0.7443(3) 0.96523(18) 0.0310(8) Uani 1 1 d .
N13 N 0.1311(3) 0.7110(3) 1.07285(18) 0.0301(7) Uani 1 1 d .
N14 N 0.1426(3) 0.4548(3) 0.88470(18) 0.0282(7) Uani 1 1 d .
C53 C 0.5020(5) 0.3400(5) 0.9265(3) 0.0510(13) Uani 1 1 d .
H53A H 0.4679 0.3144 0.8890 0.061 Uiso 1 1 calc R
H53B H 0.4588 0.3195 0.9692 0.061 Uiso 1 1 calc R
H53C H 0.5846 0.3035 0.9224 0.061 Uiso 1 1 calc R
C1 C 0.2185(3) 0.7630(3) 0.85839(19) 0.0227(8) Uani 1 1 d .
C2 C 0.2888(4) 0.7857(3) 0.9040(2) 0.0274(8) Uani 1 1 d .
H2A H 0.3632 0.7398 0.9055 0.033 Uiso 1 1 calc R
C3 C 0.2459(4) 0.8785(4) 0.9475(2) 0.0357(10) Uani 1 1 d .
H3A H 0.2918 0.8966 0.9796 0.043 Uiso 1 1 calc R
C4 C 0.1360(4) 0.9466(4) 0.9451(2) 0.0372(11) Uani 1 1 d .
H4A H 0.1099 1.0101 0.9753 0.045 Uiso 1 1 calc R
C5 C 0.0658(4) 0.9241(3) 0.9007(2) 0.0332(10) Uani 1 1 d .
H5A H -0.0084 0.9704 0.8993 0.040 Uiso 1 1 calc R
C6 C 0.1079(3) 0.8301(3) 0.8573(2) 0.0245(8) Uani 1 1 d .
C7 C 0.1399(3) 0.6897(3) 0.78225(18) 0.0203(7) Uani 1 1 d .
C8 C 0.1133(3) 0.6095(3) 0.7320(2) 0.0252(8) Uani 1 1 d .
H8A H 0.0645 0.5577 0.7558 0.030 Uiso 1 1 calc R
H8B H 0.0674 0.6533 0.7002 0.030 Uiso 1 1 calc R
C9 C 0.2560(3) 0.5971(3) 0.6344(2) 0.0257(8) Uani 1 1 d .
H9A H 0.2574 0.6780 0.6433 0.031 Uiso 1 1 calc R
H9B H 0.2029 0.5922 0.6012 0.031 Uiso 1 1 calc R
C10 C 0.3766(3) 0.5354(3) 0.60809(18) 0.0205(7) Uani 1 1 d .
C11 C 0.5224(3) 0.4009(3) 0.56345(18) 0.0220(7) Uani 1 1 d .
C12 C 0.5954(4) 0.3048(3) 0.5329(2) 0.0302(9) Uani 1 1 d .
H12A H 0.5653 0.2454 0.5142 0.036 Uiso 1 1 calc R
C13 C 0.7142(4) 0.3006(4) 0.5312(2) 0.0335(9) Uani 1 1 d .
H13A H 0.7674 0.2367 0.5103 0.040 Uiso 1 1 calc R
C14 C 0.7586(4) 0.3873(4) 0.5591(2) 0.0301(9) Uani 1 1 d .
H14A H 0.8411 0.3808 0.5569 0.036 Uiso 1 1 calc R
C15 C 0.6856(3) 0.4819(3) 0.58993(19) 0.0248(8) Uani 1 1 d .
H15A H 0.7162 0.5404 0.6092 0.030 Uiso 1 1 calc R
C16 C 0.5659(3) 0.4886(3) 0.59167(18) 0.0210(7) Uani 1 1 d .
C17 C -0.0580(3) 0.8182(3) 0.7926(2) 0.0298(9) Uani 1 1 d .
H17A H -0.1119 0.8470 0.8343 0.036 Uiso 1 1 calc R
H17B H -0.0864 0.7528 0.7749 0.036 Uiso 1 1 calc R
C18 C -0.0611(4) 0.9103(5) 0.7413(3) 0.0534(15) Uani 1 1 d .
H18A H -0.1415 0.9329 0.7320 0.080 Uiso 1 1 calc R
H18B H -0.0091 0.8817 0.6996 0.080 Uiso 1 1 calc R
H18C H -0.0348 0.9759 0.7589 0.080 Uiso 1 1 calc R
C19 C 0.3166(4) 0.3673(3) 0.5558(2) 0.0299(9) Uani 1 1 d .
H19A H 0.3494 0.3273 0.5121 0.036 Uiso 1 1 calc R
H19B H 0.2437 0.4197 0.5498 0.036 Uiso 1 1 calc R
C20 C 0.2866(4) 0.2815(3) 0.6076(2) 0.0282(8) Uani 1 1 d .
H20A H 0.2291 0.2405 0.5929 0.042 Uiso 1 1 calc R
H20B H 0.2533 0.3206 0.6509 0.042 Uiso 1 1 calc R
H20C H 0.3579 0.2277 0.6126 0.042 Uiso 1 1 calc R
C21 C 0.3573(3) 0.9480(3) 0.75671(19) 0.0218(7) Uani 1 1 d .
C22 C 0.2680(3) 0.9808(3) 0.7184(2) 0.0284(8) Uani 1 1 d .
H22A H 0.2584 0.9354 0.6817 0.034 Uiso 1 1 calc R
C23 C 0.1941(4) 1.0828(3) 0.7368(2) 0.0339(10) Uani 1 1 d .
H23A H 0.1322 1.1077 0.7119 0.041 Uiso 1 1 calc R
C24 C 0.2070(4) 1.1506(3) 0.7904(3) 0.0363(10) Uani 1 1 d .
H24A H 0.1538 1.2199 0.8012 0.044 Uiso 1 1 calc R
C25 C 0.2965(4) 1.1188(3) 0.8287(2) 0.0313(9) Uani 1 1 d .
H25A H 0.3065 1.1652 0.8649 0.038 Uiso 1 1 calc R
C26 C 0.3703(3) 1.0154(3) 0.8110(2) 0.0234(8) Uani 1 1 d .
C27 C 0.5065(3) 0.8607(3) 0.79819(19) 0.0215(7) Uani 1 1 d .
C28 C 0.6111(3) 0.7750(3) 0.8087(2) 0.0286(9) Uani 1 1 d .
H28A H 0.6833 0.7951 0.7827 0.034 Uiso 1 1 calc R
H28B H 0.6193 0.7737 0.8570 0.034 Uiso 1 1 calc R
C29 C 0.6948(3) 0.5828(3) 0.7902(2) 0.0250(8) Uani 1 1 d .
H29A H 0.7125 0.5780 0.8367 0.030 Uiso 1 1 calc R
H29B H 0.7640 0.6011 0.7603 0.030 Uiso 1 1 calc R
C30 C 0.6685(3) 0.4728(3) 0.76849(18) 0.0192(7) Uani 1 1 d .
C31 C 0.7004(3) 0.2943(3) 0.73323(18) 0.0212(7) Uani 1 1 d .
C32 C 0.7448(4) 0.1831(3) 0.7095(2) 0.0266(8) Uani 1 1 d .
H32A H 0.8264 0.1528 0.7038 0.032 Uiso 1 1 calc R
C33 C 0.6644(4) 0.1203(3) 0.6950(2) 0.0305(9) Uani 1 1 d .
H33A H 0.6913 0.0444 0.6786 0.037 Uiso 1 1 calc R
C34 C 0.5438(4) 0.1639(3) 0.7034(2) 0.0286(8) Uani 1 1 d .
H34A H 0.4911 0.1170 0.6931 0.034 Uiso 1 1 calc R
C35 C 0.5003(3) 0.2740(3) 0.72650(19) 0.0248(8) Uani 1 1 d .
H35A H 0.4185 0.3036 0.7327 0.030 Uiso 1 1 calc R
C36 C 0.5809(3) 0.3399(3) 0.74029(18) 0.0195(7) Uani 1 1 d .
C37 C 0.5153(4) 0.9940(3) 0.8944(2) 0.0319(9) Uani 1 1 d .
H37A H 0.5370 0.9278 0.9222 0.038 Uiso 1 1 calc R
H37B H 0.4545 1.0495 0.9227 0.038 Uiso 1 1 calc R
C38 C 0.6216(5) 1.0472(5) 0.8723(3) 0.0466(12) Uani 1 1 d .
H38A H 0.6512 1.0710 0.9119 0.070 Uiso 1 1 calc R
H38B H 0.6001 1.1133 0.8452 0.070 Uiso 1 1 calc R
H38C H 0.6827 0.9918 0.8453 0.070 Uiso 1 1 calc R
C39 C 0.8794(3) 0.3696(3) 0.7577(2) 0.0242(8) Uani 1 1 d .
H39A H 0.9042 0.2979 0.7801 0.029 Uiso 1 1 calc R
H39B H 0.8896 0.4329 0.7865 0.029 Uiso 1 1 calc R
C40 C 0.9577(4) 0.3706(4) 0.6903(2) 0.0349(10) Uani 1 1 d .
H40A H 1.0396 0.3633 0.6972 0.052 Uiso 1 1 calc R
H40B H 0.9346 0.4420 0.6682 0.052 Uiso 1 1 calc R
H40C H 0.9496 0.3069 0.6618 0.052 Uiso 1 1 calc R
C41 C 0.7305(3) 0.8123(3) 0.5869(2) 0.0236(8) Uani 1 1 d .
C42 C 0.8547(3) 0.7805(3) 0.5613(2) 0.0257(8) Uani 1 1 d .
C43 C 0.9143(3) 0.8343(3) 0.5102(2) 0.0260(8) Uani 1 1 d .
H43A H 0.9952 0.8073 0.4943 0.031 Uiso 1 1 calc R
C44 C 0.8547(3) 0.9285(3) 0.4822(2) 0.0245(8) Uani 1 1 d .
C45 C 0.7352(3) 0.9659(3) 0.50249(19) 0.0224(7) Uani 1 1 d .
H45A H 0.6952 1.0311 0.4835 0.027 Uiso 1 1 calc R
C46 C 0.6758(3) 0.9065(3) 0.55058(19) 0.0217(7) Uani 1 1 d .
C47 C -0.0385(3) 0.6036(3) 0.91440(19) 0.0213(7) Uani 1 1 d .
C48 C -0.0928(3) 0.6902(3) 0.9667(2) 0.0226(7) Uani 1 1 d .
C49 C -0.0395(3) 0.7269(3) 1.01551(19) 0.0234(8) Uani 1 1 d .
H49A H -0.0788 0.7877 1.0455 0.028 Uiso 1 1 calc R
C50 C 0.0745(3) 0.6734(3) 1.02092(19) 0.0236(8) Uani 1 1 d .
C51 C 0.1321(3) 0.5840(3) 0.97749(19) 0.0230(8) Uani 1 1 d .
H51A H 0.2086 0.5466 0.9825 0.028 Uiso 1 1 calc R
C52 C 0.0778(3) 0.5501(3) 0.92731(19) 0.0222(7) Uani 1 1 d .
N15 N 0.4883(5) 0.5586(5) 0.9227(3) 0.0656(14) Uani 1 1 d .
C54 C 0.4941(5) 0.4622(5) 0.9250(3) 0.0512(13) Uani 1 1 d .

loop_
_atom_site_aniso_label
_atom_site_aniso_U_11
_atom_site_aniso_U_22
_atom_site_aniso_U_33
_atom_site_aniso_U_23
_atom_site_aniso_U_13
_atom_site_aniso_U_12
Ag1 0.01596(14) 0.02311(15) 0.02315(16) -0.00164(11) -0.00089(10) 0.00168(10)
Ag2 0.02417(15) 0.01902(14) 0.02064(15) -0.00404(10) -0.00117(11) -0.00222(10)
O1 0.0233(13) 0.0277(13) 0.0181(13) -0.0020(11) 0.0028(10) 0.0011(10)
O2 0.0214(13) 0.0171(12) 0.0349(16) -0.0054(11) -0.0081(11) 0.0015(9)
O3 0.0232(15) 0.0468(18) 0.0396(18) 0.0192(15) -0.0027(13) -0.0052(13)
O4 0.0349(18) 0.069(2) 0.043(2) 0.0232(18) -0.0128(15) 0.0008(16)
O5 0.040(2) 0.071(3) 0.065(3) 0.021(2) 0.0098(19) 0.0266(18)
O6 0.0302(17) 0.051(2) 0.048(2) 0.0062(16) 0.0109(15) -0.0090(14)
O7 0.0415(18) 0.0374(17) 0.0320(17) 0.0070(13) -0.0012(14) -0.0115(14)
O8 0.0233(14) 0.0391(16) 0.0303(16) 0.0086(13) -0.0046(12) -0.0064(12)
O9 0.0287(15) 0.0298(14) 0.0307(16) -0.0059(12) -0.0042(12) 0.0043(11)
O10 0.0294(15) 0.0339(15) 0.0220(15) -0.0030(11) -0.0050(12) -0.0078(11)
O11 0.0251(16) 0.060(2) 0.045(2) -0.0067(16) -0.0079(14) -0.0078(14)
O12 0.045(2) 0.0370(19) 0.088(3) -0.0137(19) -0.023(2) 0.0126(15)
O13 0.054(2) 0.0363(17) 0.0323(18) -0.0082(14) -0.0145(15) -0.0093(14)
O14 0.0289(17) 0.066(2) 0.041(2) -0.0020(17) -0.0155(15) -0.0044(15)
O15 0.0276(17) 0.0483(19) 0.061(2) -0.0190(17) -0.0039(16) 0.0095(14)
O16 0.060(2) 0.0338(17) 0.045(2) -0.0166(15) -0.0181(18) 0.0075(15)
N1 0.0178(14) 0.0187(14) 0.0187(15) -0.0021(12) 0.0000(12) -0.0007(11)
N2 0.0159(15) 0.0244(15) 0.0247(17) 0.0031(13) 0.0034(12) 0.0030(11)
N3 0.0230(16) 0.0193(14) 0.0190(16) -0.0052(12) -0.0006(12) -0.0036(11)
N4 0.0265(17) 0.0227(15) 0.0184(16) -0.0026(12) -0.0016(13) -0.0070(12)
N5 0.0226(16) 0.0187(14) 0.0207(16) -0.0045(12) -0.0008(12) -0.0017(11)
N6 0.0262(17) 0.0240(15) 0.0208(16) -0.0052(13) -0.0018(13) -0.0026(12)
N7 0.0178(15) 0.0202(14) 0.0194(16) -0.0020(12) -0.0008(12) -0.0008(11)
N8 0.0178(15) 0.0197(14) 0.0216(16) -0.0023(12) -0.0041(12) 0.0011(11)
N9 0.0215(18) 0.045(2) 0.040(2) 0.0104(18) -0.0078(16) -0.0029(15)
N10 0.0281(18) 0.0351(19) 0.0264(18) -0.0006(15) -0.0003(14) -0.0111(14)
N11 0.0211(16) 0.0283(16) 0.0183(16) -0.0014(13) -0.0021(12) 0.0000(12)
N12 0.0236(17) 0.041(2) 0.0263(19) -0.0002(15) -0.0055(14) 0.0014(14)
N13 0.0293(18) 0.0388(19) 0.0250(18) 0.0014(15) -0.0072(14) -0.0112(15)
N14 0.0314(19) 0.0237(16) 0.0265(18) 0.0002(14) 0.0018(14) -0.0024(13)
C53 0.045(3) 0.056(3) 0.051(3) -0.003(3) -0.006(2) -0.006(2)
C1 0.0241(19) 0.0209(17) 0.0202(19) 0.0005(14) 0.0045(14) -0.0032(14)
C2 0.033(2) 0.029(2) 0.021(2) 0.0006(16) -0.0020(16) -0.0116(16)
C3 0.046(3) 0.037(2) 0.026(2) -0.0033(18) 0.0024(19) -0.0212(19)
C4 0.050(3) 0.028(2) 0.029(2) -0.0098(17) 0.013(2) -0.0115(18)
C5 0.035(2) 0.0241(19) 0.033(2) -0.0010(17) 0.0125(18) -0.0006(16)
C6 0.0246(19) 0.0206(17) 0.023(2) 0.0031(15) 0.0068(15) 0.0004(14)
C7 0.0192(17) 0.0221(17) 0.0160(17) 0.0010(14) 0.0017(13) 0.0022(13)
C8 0.0177(17) 0.034(2) 0.0211(19) -0.0045(16) -0.0013(14) 0.0003(14)
C9 0.0208(18) 0.033(2) 0.022(2) 0.0004(16) -0.0020(15) -0.0028(15)
C10 0.0242(18) 0.0228(17) 0.0140(17) -0.0004(13) -0.0016(14) -0.0037(14)
C11 0.0274(19) 0.0232(18) 0.0144(17) 0.0010(14) -0.0001(14) -0.0049(14)
C12 0.040(2) 0.0242(19) 0.024(2) -0.0052(16) -0.0005(17) -0.0034(16)
C13 0.035(2) 0.032(2) 0.026(2) -0.0045(17) 0.0039(17) 0.0072(17)
C14 0.024(2) 0.037(2) 0.025(2) 0.0031(17) 0.0007(16) 0.0030(16)
C15 0.0260(19) 0.0283(19) 0.0202(19) 0.0015(15) -0.0013(15) -0.0071(15)
C16 0.0236(18) 0.0228(17) 0.0141(17) -0.0010(14) 0.0018(14) -0.0019(13)
C17 0.0165(18) 0.031(2) 0.036(2) 0.0076(18) 0.0021(16) 0.0038(14)
C18 0.035(3) 0.055(3) 0.070(4) 0.038(3) -0.012(2) -0.003(2)
C19 0.035(2) 0.034(2) 0.024(2) -0.0025(17) -0.0075(17) -0.0133(17)
C20 0.030(2) 0.0258(19) 0.031(2) -0.0018(16) -0.0046(17) -0.0098(15)
C21 0.0215(18) 0.0179(16) 0.0235(19) 0.0007(14) 0.0007(14) -0.0009(13)
C22 0.025(2) 0.0268(19) 0.033(2) 0.0023(17) -0.0041(17) -0.0023(15)
C23 0.030(2) 0.026(2) 0.043(3) 0.0053(18) -0.0053(19) 0.0029(16)
C24 0.031(2) 0.0222(19) 0.048(3) 0.0006(18) 0.0048(19) 0.0057(16)
C25 0.033(2) 0.0212(18) 0.035(2) -0.0072(16) 0.0055(18) -0.0032(15)
C26 0.0240(19) 0.0184(17) 0.026(2) 0.0001(14) 0.0020(15) -0.0030(13)
C27 0.0234(18) 0.0183(16) 0.0220(19) -0.0035(14) -0.0015(14) -0.0032(13)
C28 0.025(2) 0.0199(18) 0.042(2) -0.0056(16) -0.0142(18) 0.0003(14)
C29 0.0165(17) 0.0259(18) 0.032(2) -0.0032(16) -0.0060(15) 0.0009(14)
C30 0.0177(17) 0.0228(17) 0.0147(17) -0.0009(13) -0.0006(13) 0.0017(13)
C31 0.0247(19) 0.0204(17) 0.0172(18) -0.0003(14) -0.0033(14) -0.0003(13)
C32 0.029(2) 0.0217(18) 0.025(2) -0.0011(15) -0.0032(16) 0.0040(14)
C33 0.040(2) 0.0215(18) 0.029(2) -0.0018(16) -0.0055(18) -0.0013(16)
C34 0.037(2) 0.028(2) 0.024(2) -0.0002(16) -0.0079(17) -0.0111(16)
C35 0.0250(19) 0.0299(19) 0.0195(19) 0.0024(15) -0.0027(15) -0.0061(15)
C36 0.0214(18) 0.0222(17) 0.0144(17) -0.0028(13) -0.0014(13) -0.0034(13)
C37 0.045(3) 0.026(2) 0.025(2) -0.0064(16) -0.0088(18) -0.0038(17)
C38 0.052(3) 0.058(3) 0.039(3) 0.001(2) -0.019(2) -0.023(2)
C39 0.0213(18) 0.0233(18) 0.027(2) -0.0043(15) -0.0075(15) 0.0010(14)
C40 0.021(2) 0.042(2) 0.039(3) 0.000(2) -0.0011(18) -0.0019(17)
C41 0.0234(19) 0.0262(18) 0.0226(19) -0.0001(15) -0.0059(15) -0.0061(14)
C42 0.0235(19) 0.0293(19) 0.025(2) -0.0003(16) -0.0080(16) -0.0031(15)
C43 0.0152(17) 0.034(2) 0.029(2) -0.0063(16) -0.0039(15) -0.0054(14)
C44 0.0265(19) 0.0283(19) 0.0200(19) -0.0026(15) -0.0022(15) -0.0100(15)
C45 0.0253(19) 0.0227(17) 0.0186(18) -0.0041(14) -0.0036(14) -0.0024(14)
C46 0.0180(17) 0.0254(18) 0.0212(19) -0.0036(14) -0.0028(14) -0.0023(13)
C47 0.0205(18) 0.0229(17) 0.0209(19) 0.0047(14) -0.0010(14) -0.0072(13)
C48 0.0198(18) 0.0239(18) 0.0235(19) 0.0047(15) -0.0037(14) -0.0016(13)
C49 0.0273(19) 0.0225(18) 0.0196(19) 0.0015(14) -0.0014(15) -0.0041(14)
C50 0.0264(19) 0.0268(18) 0.0187(19) 0.0068(15) -0.0050(15) -0.0063(14)
C51 0.0201(18) 0.0262(18) 0.0226(19) 0.0069(15) -0.0027(14) -0.0040(14)
C52 0.0235(18) 0.0218(17) 0.0193(18) 0.0014(14) 0.0015(14) -0.0031(13)
N15 0.085(4) 0.061(3) 0.044(3) 0.004(2) -0.013(3) 0.008(3)
C54 0.051(3) 0.062(4) 0.034(3) -0.001(2) -0.004(2) 0.006(3)

loop_
_atom_type_symbol
_atom_type_description
_atom_type_scat_dispersion_real
_atom_type_scat_dispersion_imag
_atom_type_scat_source
C C 0.0033 0.0016 'International Tables Vol C Tables 4.2.6.8 and 6.1.1.4'
H H 0.0000 0.0000 'International Tables Vol C Tables 4.2.6.8 and 6.1.1.4'
N N 0.0061 0.0033 'International Tables Vol C Tables 4.2.6.8 and 6.1.1.4'
O O 0.0106 0.0060 'International Tables Vol C Tables 4.2.6.8 and 6.1.1.4'
Ag Ag -0.8971 1.1015 'International Tables Vol C Tables 4.2.6.8 and 6.1.1.4'

loop_
_geom_angle_atom_site_label_1
_geom_angle_atom_site_label_2
_geom_angle_atom_site_label_3
_geom_angle
N1 Ag1 N7 177.90(12)
N1 Ag1 Ag2 90.66(8)
N7 Ag1 Ag2 89.32(8)
N3 Ag2 N5 164.91(12)
N3 Ag2 O3 104.34(12)
N5 Ag2 O3 90.63(12)
N3 Ag2 Ag1 79.32(8)
N5 Ag2 Ag1 89.23(8)
O3 Ag2 Ag1 132.51(7)
C8 O1 C9 112.0(3)
C28 O2 C29 112.5(3)
C41 O3 Ag2 141.5(3)
C7 N1 C1 106.1(3)
C7 N1 Ag1 130.9(2)
C1 N1 Ag1 122.7(2)
C7 N2 C6 107.2(3)
C7 N2 C17 127.8(4)
C6 N2 C17 125.0(3)
C10 N3 C16 106.3(3)
C10 N3 Ag2 126.3(2)
C16 N3 Ag2 126.9(2)
C10 N4 C11 106.9(3)
C10 N4 C19 127.0(3)
C11 N4 C19 126.0(3)
C27 N5 C21 106.1(3)
C27 N5 Ag2 124.7(2)
C21 N5 Ag2 129.1(3)
C27 N6 C26 106.5(3)
C27 N6 C37 127.3(3)
C26 N6 C37 126.2(3)
C30 N7 C36 106.1(3)
C30 N7 Ag1 128.4(2)
C36 N7 Ag1 125.5(2)
C30 N8 C31 106.8(3)
C30 N8 C39 127.2(3)
C31 N8 C39 125.8(3)
O4 N9 O5 121.9(4)
O4 N9 C42 119.0(4)
O5 N9 C42 119.1(4)
O7 N10 O6 123.4(3)
O7 N10 C44 118.4(3)
O6 N10 C44 118.2(3)
O9 N11 O8 123.2(3)
O9 N11 C46 118.7(3)
O8 N11 C46 118.1(3)
O12 N12 O11 122.6(4)
O12 N12 C48 118.7(4)
O11 N12 C48 118.7(3)
O13 N13 O14 123.0(4)
O13 N13 C50 118.6(3)
O14 N13 C50 118.4(4)
O16 N14 O15 121.9(4)
O16 N14 C52 119.5(3)
O15 N14 C52 118.5(4)
C54 C53 H53A 109.5
C54 C53 H53B 109.5
H53A C53 H53B 109.5
C54 C53 H53C 109.5
H53A C53 H53C 109.5
H53B C53 H53C 109.5
C2 C1 N1 130.3(4)
C2 C1 C6 121.1(4)
N1 C1 C6 108.6(3)
C1 C2 C3 117.0(4)
C1 C2 H2A 121.5
C3 C2 H2A 121.5
C2 C3 C4 121.5(4)
C2 C3 H3A 119.3
C4 C3 H3A 119.3
C5 C4 C3 121.9(4)
C5 C4 H4A 119.1
C3 C4 H4A 119.1
C4 C5 C6 117.0(4)
C4 C5 H5A 121.5
C6 C5 H5A 121.5
N2 C6 C5 132.7(4)
N2 C6 C1 105.6(3)
C5 C6 C1 121.6(4)
N1 C7 N2 112.5(3)
N1 C7 C8 125.4(3)
N2 C7 C8 121.8(3)
O1 C8 C7 112.3(3)
O1 C8 H8A 109.2
C7 C8 H8A 109.2
O1 C8 H8B 109.2
C7 C8 H8B 109.2
H8A C8 H8B 107.9
O1 C9 C10 107.0(3)
O1 C9 H9A 110.3
C10 C9 H9A 110.3
O1 C9 H9B 110.3
C10 C9 H9B 110.3
H9A C9 H9B 108.6
N3 C10 N4 112.2(3)
N3 C10 C9 122.9(3)
N4 C10 C9 124.7(3)
C12 C11 N4 132.0(4)
C12 C11 C16 122.3(4)
N4 C11 C16 105.6(3)
C13 C12 C11 116.2(4)
C13 C12 H12A 121.9
C11 C12 H12A 121.9
C12 C13 C14 122.0(4)
C12 C13 H13A 119.0
C14 C13 H13A 119.0
C15 C14 C13 121.5(4)
C15 C14 H14A 119.2
C13 C14 H14A 119.2
C14 C15 C16 117.5(4)
C14 C15 H15A 121.3
C16 C15 H15A 121.3
N3 C16 C15 130.7(3)
N3 C16 C11 108.9(3)
C15 C16 C11 120.4(3)
N2 C17 C18 112.3(3)
N2 C17 H17A 109.1
C18 C17 H17A 109.1
N2 C17 H17B 109.1
C18 C17 H17B 109.1
H17A C17 H17B 107.9
C17 C18 H18A 109.5
C17 C18 H18B 109.5
H18A C18 H18B 109.5
C17 C18 H18C 109.5
H18A C18 H18C 109.5
H18B C18 H18C 109.5
N4 C19 C20 112.9(3)
N4 C19 H19A 109.0
C20 C19 H19A 109.0
N4 C19 H19B 109.0
C20 C19 H19B 109.0
H19A C19 H19B 107.8
C19 C20 H20A 109.5
C19 C20 H20B 109.5
H20A C20 H20B 109.5
C19 C20 H20C 109.5
H20A C20 H20C 109.5
H20B C20 H20C 109.5
N5 C21 C22 129.6(4)
N5 C21 C26 109.0(3)
C22 C21 C26 121.3(3)
C23 C22 C21 116.5(4)
C23 C22 H22A 121.8
C21 C22 H22A 121.8
C22 C23 C24 122.5(4)
C22 C23 H23A 118.8
C24 C23 H23A 118.8
C23 C24 C25 121.4(4)
C23 C24 H24A 119.3
C25 C24 H24A 119.3
C26 C25 C24 116.4(4)
C26 C25 H25A 121.8
C24 C25 H25A 121.8
C25 C26 N6 132.5(4)
C25 C26 C21 121.9(4)
N6 C26 C21 105.6(3)
N5 C27 N6 112.7(3)
N5 C27 C28 123.7(3)
N6 C27 C28 123.5(3)
O2 C28 C27 108.4(3)
O2 C28 H28A 110.0
C27 C28 H28A 110.0
O2 C28 H28B 110.0
C27 C28 H28B 110.0
H28A C28 H28B 108.4
O2 C29 C30 108.6(3)
O2 C29 H29A 110.0
C30 C29 H29A 110.0
O2 C29 H29B 110.0
C30 C29 H29B 110.0
H29A C29 H29B 108.3
N7 C30 N8 112.3(3)
N7 C30 C29 125.8(3)
N8 C30 C29 121.9(3)
N8 C31 C36 106.0(3)
N8 C31 C32 132.0(3)
C36 C31 C32 121.9(4)
C33 C32 C31 116.4(4)
C33 C32 H32A 121.8
C31 C32 H32A 121.8
C32 C33 C34 122.4(4)
C32 C33 H33A 118.8
C34 C33 H33A 118.8
C35 C34 C33 121.1(4)
C35 C34 H34A 119.5
C33 C34 H34A 119.5
C34 C35 C36 117.4(4)
C34 C35 H35A 121.3
C36 C35 H35A 121.3
N7 C36 C35 130.4(3)
N7 C36 C31 108.8(3)
C35 C36 C31 120.8(3)
N6 C37 C38 111.8(4)
N6 C37 H37A 109.2
C38 C37 H37A 109.2
N6 C37 H37B 109.2
C38 C37 H37B 109.2
H37A C37 H37B 107.9
C37 C38 H38A 109.5
C37 C38 H38B 109.5
H38A C38 H38B 109.5
C37 C38 H38C 109.5
H38A C38 H38C 109.5
H38B C38 H38C 109.5
N8 C39 C40 112.9(3)
N8 C39 H39A 109.0
C40 C39 H39A 109.0
N8 C39 H39B 109.0
C40 C39 H39B 109.0
H39A C39 H39B 107.8
C39 C40 H40A 109.5
C39 C40 H40B 109.5
H40A C40 H40B 109.5
C39 C40 H40C 109.5
H40A C40 H40C 109.5
H40B C40 H40C 109.5
O3 C41 C42 124.0(3)
O3 C41 C46 124.6(4)
C42 C41 C46 111.4(3)
C43 C42 N9 116.7(3)
C43 C42 C41 124.5(3)
N9 C42 C41 118.8(3)
C42 C43 C44 119.1(4)
C42 C43 H43A 120.5
C44 C43 H43A 120.5
C43 C44 C45 121.2(4)
C43 C44 N10 119.3(4)
C45 C44 N10 119.4(3)
C46 C45 C44 118.7(3)
C46 C45 H45A 120.7
C44 C45 H45A 120.7
C45 C46 N11 116.8(3)
C45 C46 C41 124.8(3)
N11 C46 C41 118.4(3)
O10 C47 C52 126.7(4)
O10 C47 C48 123.0(3)
C52 C47 C48 110.2(3)
C49 C48 N12 116.8(3)
C49 C48 C47 125.8(3)
N12 C48 C47 117.4(3)
C48 C49 C50 118.6(4)
C48 C49 H49A 120.7
C50 C49 H49A 120.7
C51 C50 C49 120.9(4)
C51 C50 N13 120.2(3)
C49 C50 N13 118.9(4)
C52 C51 C50 119.6(3)
C52 C51 H51A 120.2
C50 C51 H51A 120.2
C51 C52 N14 116.4(3)
C51 C52 C47 124.4(3)
N14 C52 C47 119.1(3)
N15 C54 C53 178.9(6)

loop_
_geom_bond_atom_site_label_1
_geom_bond_atom_site_label_2
_geom_bond_distance
Ag1 N1 2.124(3)
Ag1 N7 2.134(3)
Ag1 Ag2 2.9973(4)
Ag2 N3 2.117(3)
Ag2 N5 2.134(3)
Ag2 O3 2.526(3)
O1 C8 1.420(4)
O1 C9 1.425(5)
O2 C28 1.400(4)
O2 C29 1.420(4)
O3 C41 1.239(5)
O4 N9 1.220(5)
O5 N9 1.223(5)
O6 N10 1.236(5)
O7 N10 1.235(5)
O8 N11 1.232(4)
O9 N11 1.231(4)
O10 C47 1.236(5)
O11 N12 1.231(5)
O12 N12 1.220(5)
O13 N13 1.230(5)
O14 N13 1.233(5)
O15 N14 1.231(5)
O16 N14 1.211(5)
N1 C7 1.320(5)
N1 C1 1.389(5)
N2 C7 1.352(4)
N2 C6 1.387(5)
N2 C17 1.462(5)
N3 C10 1.318(5)
N3 C16 1.384(4)
N4 C10 1.361(5)
N4 C11 1.388(5)
N4 C19 1.463(5)
N5 C27 1.311(5)
N5 C21 1.388(4)
N6 C27 1.364(5)
N6 C26 1.393(5)
N6 C37 1.466(5)
N7 C30 1.316(5)
N7 C36 1.387(4)
N8 C30 1.363(4)
N8 C31 1.383(5)
N8 C39 1.469(5)
N9 C42 1.446(5)
N10 C44 1.441(5)
N11 C46 1.450(5)
N12 C48 1.461(5)
N13 C50 1.434(5)
N14 C52 1.452(5)
C53 C54 1.452(8)
C53 H53A 0.9800
C53 H53B 0.9800
C53 H53C 0.9800
C1 C2 1.383(6)
C1 C6 1.403(5)
C2 C3 1.386(6)
C2 H2A 0.9500
C3 C4 1.406(7)
C3 H3A 0.9500
C4 C5 1.360(7)
C4 H4A 0.9500
C5 C6 1.395(5)
C5 H5A 0.9500
C7 C8 1.500(5)
C8 H8A 0.9900
C8 H8B 0.9900
C9 C10 1.490(5)
C9 H9A 0.9900
C9 H9B 0.9900
C11 C12 1.387(5)
C11 C16 1.402(5)
C12 C13 1.379(6)
C12 H12A 0.9500
C13 C14 1.396(6)
C13 H13A 0.9500
C14 C15 1.377(5)
C14 H14A 0.9500
C15 C16 1.386(5)
C15 H15A 0.9500
C17 C18 1.510(6)
C17 H17A 0.9900
C17 H17B 0.9900
C18 H18A 0.9800
C18 H18B 0.9800
C18 H18C 0.9800
C19 C20 1.510(6)
C19 H19A 0.9900
C19 H19B 0.9900
C20 H20A 0.9800
C20 H20B 0.9800
C20 H20C 0.9800
C21 C22 1.396(5)
C21 C26 1.401(5)
C22 C23 1.382(6)
C22 H22A 0.9500
C23 C24 1.393(7)
C23 H23A 0.9500
C24 C25 1.395(6)
C24 H24A 0.9500
C25 C26 1.392(5)
C25 H25A 0.9500
C27 C28 1.496(5)
C28 H28A 0.9900
C28 H28B 0.9900
C29 C30 1.486(5)
C29 H29A 0.9900
C29 H29B 0.9900
C31 C36 1.396(5)
C31 C32 1.397(5)
C32 C33 1.370(6)
C32 H32A 0.9500
C33 C34 1.402(6)
C33 H33A 0.9500
C34 C35 1.380(6)
C34 H34A 0.9500
C35 C36 1.392(5)
C35 H35A 0.9500
C37 C38 1.505(7)
C37 H37A 0.9900
C37 H37B 0.9900
C38 H38A 0.9800
C38 H38B 0.9800
C38 H38C 0.9800
C39 C40 1.516(6)
C39 H39A 0.9900
C39 H39B 0.9900
C40 H40A 0.9800
C40 H40B 0.9800
C40 H40C 0.9800
C41 C42 1.449(5)
C41 C46 1.453(5)
C42 C43 1.376(6)
C43 C44 1.388(6)
C43 H43A 0.9500
C44 C45 1.389(5)
C45 C46 1.374(5)
C45 H45A 0.9500
C47 C52 1.462(5)
C47 C48 1.466(5)
C48 C49 1.355(6)
C49 C50 1.397(5)
C49 H49A 0.9500
C50 C51 1.389(5)
C51 C52 1.371(6)
C51 H51A 0.9500
N15 C54 1.147(7)

loop_
_geom_torsion_atom_site_label_1
_geom_torsion_atom_site_label_2
_geom_torsion_atom_site_label_3
_geom_torsion_atom_site_label_4
_geom_torsion
N1 Ag1 Ag2 N3 -115.49(12)
N7 Ag1 Ag2 N3 66.61(12)
N1 Ag1 Ag2 N5 54.63(12)
N7 Ag1 Ag2 N5 -123.27(12)
N1 Ag1 Ag2 O3 144.78(14)
N7 Ag1 Ag2 O3 -33.11(14)
N3 Ag2 O3 C41 79.1(5)
N5 Ag2 O3 C41 -102.8(5)
Ag1 Ag2 O3 C41 167.7(4)
N7 Ag1 N1 C7 171(3)
Ag2 Ag1 N1 C7 81.4(3)
N7 Ag1 N1 C1 -1(3)
Ag2 Ag1 N1 C1 -90.6(3)
N5 Ag2 N3 C10 29.1(6)
O3 Ag2 N3 C10 -158.2(3)
Ag1 Ag2 N3 C10 70.4(3)
N5 Ag2 N3 C16 -141.8(4)
O3 Ag2 N3 C16 30.9(3)
Ag1 Ag2 N3 C16 -100.6(3)
N3 Ag2 N5 C27 111.6(5)
O3 Ag2 N5 C27 -61.3(3)
Ag1 Ag2 N5 C27 71.2(3)
N3 Ag2 N5 C21 -69.9(6)
O3 Ag2 N5 C21 117.2(3)
Ag1 Ag2 N5 C21 -110.3(3)
N1 Ag1 N7 C30 -26(3)
Ag2 Ag1 N7 C30 63.4(3)
N1 Ag1 N7 C36 152(3)
Ag2 Ag1 N7 C36 -118.7(3)
C7 N1 C1 C2 177.0(4)
Ag1 N1 C1 C2 -9.3(5)
C7 N1 C1 C6 -0.7(4)
Ag1 N1 C1 C6 173.0(2)
N1 C1 C2 C3 -178.4(4)
C6 C1 C2 C3 -1.1(5)
C1 C2 C3 C4 -0.2(6)
C2 C3 C4 C5 0.8(7)
C3 C4 C5 C6 0.0(6)
C7 N2 C6 C5 -179.5(4)
C17 N2 C6 C5 -1.9(6)
C7 N2 C6 C1 -1.0(4)
C17 N2 C6 C1 176.6(3)
C4 C5 C6 N2 177.1(4)
C4 C5 C6 C1 -1.2(6)
C2 C1 C6 N2 -176.9(3)
N1 C1 C6 N2 1.0(4)
C2 C1 C6 C5 1.8(6)
N1 C1 C6 C5 179.7(3)
C1 N1 C7 N2 0.0(4)
Ag1 N1 C7 N2 -173.0(2)
C1 N1 C7 C8 -173.8(3)
Ag1 N1 C7 C8 13.2(5)
C6 N2 C7 N1 0.6(4)
C17 N2 C7 N1 -176.9(3)
C6 N2 C7 C8 174.7(3)
C17 N2 C7 C8 -2.8(6)
C9 O1 C8 C7 -91.8(4)
N1 C7 C8 O1 -25.7(5)
N2 C7 C8 O1 161.0(3)
C8 O1 C9 C10 168.0(3)
C16 N3 C10 N4 -1.0(4)
Ag2 N3 C10 N4 -173.4(2)
C16 N3 C10 C9 175.3(3)
Ag2 N3 C10 C9 2.9(5)
C11 N4 C10 N3 1.0(4)
C19 N4 C10 N3 178.2(3)
C11 N4 C10 C9 -175.3(3)
C19 N4 C10 C9 2.0(6)
O1 C9 C10 N3 -97.3(4)
O1 C9 C10 N4 78.6(4)
C10 N4 C11 C12 178.8(4)
C19 N4 C11 C12 1.5(7)
C10 N4 C11 C16 -0.5(4)
C19 N4 C11 C16 -177.8(3)
N4 C11 C12 C13 -179.8(4)
C16 C11 C12 C13 -0.6(6)
C11 C12 C13 C14 0.6(6)
C12 C13 C14 C15 -0.1(7)
C13 C14 C15 C16 -0.6(6)
C10 N3 C16 C15 -178.7(4)
Ag2 N3 C16 C15 -6.3(6)
C10 N3 C16 C11 0.6(4)
Ag2 N3 C16 C11 173.0(2)
C14 C15 C16 N3 179.8(4)
C14 C15 C16 C11 0.6(5)
C12 C11 C16 N3 -179.4(3)
N4 C11 C16 N3 0.0(4)
C12 C11 C16 C15 0.0(6)
N4 C11 C16 C15 179.3(3)
C7 N2 C17 C18 -96.3(5)
C6 N2 C17 C18 86.6(5)
C10 N4 C19 C20 -92.8(5)
C11 N4 C19 C20 84.0(5)
C27 N5 C21 C22 180.0(4)
Ag2 N5 C21 C22 1.3(6)
C27 N5 C21 C26 0.3(4)
Ag2 N5 C21 C26 -178.4(2)
N5 C21 C22 C23 -179.3(4)
C26 C21 C22 C23 0.3(6)
C21 C22 C23 C24 0.1(6)
C22 C23 C24 C25 0.2(7)
C23 C24 C25 C26 -1.0(6)
C24 C25 C26 N6 180.0(4)
C24 C25 C26 C21 1.5(6)
C27 N6 C26 C25 -178.5(4)
C37 N6 C26 C25 1.1(7)
C27 N6 C26 C21 0.2(4)
C37 N6 C26 C21 179.9(4)
N5 C21 C26 C25 178.6(3)
C22 C21 C26 C25 -1.2(6)
N5 C21 C26 N6 -0.3(4)
C22 C21 C26 N6 180.0(3)
C21 N5 C27 N6 -0.1(4)
Ag2 N5 C27 N6 178.6(2)
C21 N5 C27 C28 -179.1(4)
Ag2 N5 C27 C28 -0.4(5)
C26 N6 C27 N5 -0.1(4)
C37 N6 C27 N5 -179.7(4)
C26 N6 C27 C28 178.9(4)
C37 N6 C27 C28 -0.7(6)
C29 O2 C28 C27 175.3(3)
N5 C27 C28 O2 -30.2(5)
N6 C27 C28 O2 150.9(4)
C28 O2 C29 C30 178.2(3)
C36 N7 C30 N8 -0.4(4)
Ag1 N7 C30 N8 177.8(2)
C36 N7 C30 C29 179.2(3)
Ag1 N7 C30 C29 -2.6(5)
C31 N8 C30 N7 0.4(4)
C39 N8 C30 N7 -174.3(3)
C31 N8 C30 C29 -179.2(3)
C39 N8 C30 C29 6.2(6)
O2 C29 C30 N7 -14.6(5)
O2 C29 C30 N8 164.9(3)
C30 N8 C31 C36 -0.2(4)
C39 N8 C31 C36 174.5(3)
C30 N8 C31 C32 177.7(4)
C39 N8 C31 C32 -7.5(6)
N8 C31 C32 C33 -179.0(4)
C36 C31 C32 C33 -1.4(6)
C31 C32 C33 C34 -0.2(6)
C32 C33 C34 C35 0.6(7)
C33 C34 C35 C36 0.7(6)
C30 N7 C36 C35 179.2(4)
Ag1 N7 C36 C35 0.9(6)
C30 N7 C36 C31 0.2(4)
Ag1 N7 C36 C31 -178.0(2)
C34 C35 C36 N7 178.9(4)
C34 C35 C36 C31 -2.3(6)
N8 C31 C36 N7 0.0(4)
C32 C31 C36 N7 -178.2(3)
N8 C31 C36 C35 -179.1(3)
C32 C31 C36 C35 2.7(6)
C27 N6 C37 C38 79.8(5)
C26 N6 C37 C38 -99.8(5)
C30 N8 C39 C40 -107.3(4)
C31 N8 C39 C40 79.0(5)
Ag2 O3 C41 C42 -149.2(3)
Ag2 O3 C41 C46 31.1(7)
O4 N9 C42 C43 149.8(4)
O5 N9 C42 C43 -30.6(6)
O4 N9 C42 C41 -30.5(6)
O5 N9 C42 C41 149.1(4)
O3 C41 C42 C43 -178.1(4)
C46 C41 C42 C43 1.6(6)
O3 C41 C42 N9 2.2(6)
C46 C41 C42 N9 -178.1(3)
N9 C42 C43 C44 -177.6(4)
C41 C42 C43 C44 2.7(6)
C42 C43 C44 C45 -3.2(6)
C42 C43 C44 N10 176.3(4)
O7 N10 C44 C43 -170.2(4)
O6 N10 C44 C43 7.9(6)
O7 N10 C44 C45 9.2(6)
O6 N10 C44 C45 -172.7(4)
C43 C44 C45 C46 -1.0(6)
N10 C44 C45 C46 179.6(3)
C44 C45 C46 N11 -175.4(3)
C44 C45 C46 C41 5.9(6)
O9 N11 C46 C45 -36.8(5)
O8 N11 C46 C45 140.1(4)
O9 N11 C46 C41 142.0(4)
O8 N11 C46 C41 -41.1(5)
O3 C41 C46 C45 173.7(4)
C42 C41 C46 C45 -6.0(6)
O3 C41 C46 N11 -4.9(6)
C42 C41 C46 N11 175.4(3)
O12 N12 C48 C49 35.1(6)
O11 N12 C48 C49 -143.6(4)
O12 N12 C48 C47 -143.4(4)
O11 N12 C48 C47 37.9(5)
O10 C47 C48 C49 -169.5(4)
C52 C47 C48 C49 7.6(5)
O10 C47 C48 N12 8.9(5)
C52 C47 C48 N12 -174.0(3)
N12 C48 C49 C50 176.6(3)
C47 C48 C49 C50 -5.0(6)
C48 C49 C50 C51 -0.4(5)
C48 C49 C50 N13 -179.5(3)
O13 N13 C50 C51 173.9(4)
O14 N13 C50 C51 -6.1(5)
O13 N13 C50 C49 -7.0(5)
O14 N13 C50 C49 173.1(4)
C49 C50 C51 C52 2.0(5)
N13 C50 C51 C52 -178.9(3)
C50 C51 C52 N14 -178.9(3)
C50 C51 C52 C47 1.5(6)
O16 N14 C52 C51 172.2(4)
O15 N14 C52 C51 -5.7(5)
O16 N14 C52 C47 -8.2(5)
O15 N14 C52 C47 174.0(4)
O10 C47 C52 C51 171.2(4)
C48 C47 C52 C51 -5.7(5)
O10 C47 C52 N14 -8.4(6)
C48 C47 C52 N14 174.7(3)
